data_9017004
loop_
_publ_author_name
'Bonazzi, P.'
'Lepore, G. O.'
'Bindi, L.'
'Chopin, C.'
'Husdal, T. A.'
'Medenbach, O.'

_publ_section_title
;
 Perboeite-(Ce) and alnaperboeite-(Ce), two new members of the epidote-tornebohmite
 polysomatic series: Chemistry, structure, dehydrogenation, and clue for a
 sodian epidote end-member
 Sample ID: ST2_04
;
_journal_name_full 'American Mineralogist'
_journal_page_first 157
_journal_page_last 169
_journal_volume 99
_journal_year 2014
_chemical_compound_source 'Stetind pegmatite, Tysfjord granite, Norway'
_chemical_formula_sum 'Al3.197 Ca1.079 Ce2.921 Fe0.803 H2 O22 Si5'
_chemical_name_mineral Perboeite-(Ce)
_space_group_IT_number 11
_space_group_name_Hall '-P 2yb'
_space_group_name_H-M_alt 'P 1 21/m 1'
_symmetry_space_group_name_H-M 'P 1 21/m 1'
_cell_angle_alpha 90
_cell_angle_beta 116.221
_cell_angle_gamma 90
_cell_formula_units_Z 2
_cell_length_a 8.8996
_cell_length_b 5.6759
_cell_length_c 17.5154
_cell_volume 793.715
_database_code_amcsd 0020004
_exptl_crystal_density_diffrn 4.511
_cod_data_source_file inputs/fixed/downloads/05/05635.cif
_cod_data_source_block 05635
_cod_original_formula_sum '(Ca1.079 Ce2.921) (Al3.197 Fe.803) Si5 O22 H2'
_cod_database_code 9017004

loop_
_space_group_symop_operation_xyz
x,y,z
x,1/2-y,z
-x,1/2+y,-z
-x,-y,-z

loop_
_atom_site_aniso_label
_atom_site_aniso_U_11
_atom_site_aniso_U_22
_atom_site_aniso_U_33
_atom_site_aniso_U_12
_atom_site_aniso_U_13
_atom_site_aniso_U_23
CaA1 0.02770 0.02070 0.01740 0.00000 0.01020 0.00000
CeA1 0.02770 0.02070 0.01740 0.00000 0.01020 0.00000
CeA2 0.01310 0.02220 0.01190 0.00000 0.00335 0.00000
CaA2 0.01310 0.02220 0.01190 0.00000 0.00335 0.00000
CeA3 0.02130 0.05960 0.00920 0.00000 0.00362 0.00000
CaA3 0.02130 0.05960 0.00920 0.00000 0.00362 0.00000
CeA4 0.01200 0.02210 0.01130 0.00000 0.00343 0.00000
CaA4 0.01200 0.02210 0.01130 0.00000 0.00343 0.00000
AlM1 0.01000 0.01320 0.01210 -0.00030 0.00440 -0.00060
FeM1 0.01000 0.01320 0.01210 -0.00030 0.00440 -0.00060
AlM2 0.00920 0.01160 0.01320 -0.00060 0.00430 -0.00090
FeM2 0.00920 0.01160 0.01320 -0.00060 0.00430 -0.00090
FeM3 0.01770 0.01680 0.02370 0.00000 0.01070 0.00000
AlM3 0.01770 0.01680 0.02370 0.00000 0.01070 0.00000
Si1 0.01220 0.01390 0.01090 0.00000 0.00350 0.00000
Si2 0.00990 0.01150 0.01360 0.00000 0.00570 0.00000
Si3 0.00760 0.01330 0.00990 0.00000 0.00480 0.00000
Si4 0.01010 0.01580 0.01200 0.00000 0.00620 0.00000
Si5 0.00720 0.01090 0.01060 0.00000 0.00240 0.00000
O1 0.01570 0.01680 0.03000 -0.00220 0.01240 -0.00750
O2 0.01720 0.02400 0.01770 0.00430 0.01030 -0.00060
O3 0.01230 0.00970 0.02030 -0.00090 0.00140 -0.00110
O4 0.01500 0.01600 0.01200 0.00000 0.00300 0.00000
O5 0.02000 0.01900 0.01200 0.00000 0.00900 0.00000
O6 0.01200 0.01600 0.01700 0.00000 0.00900 0.00000
O7 0.00600 0.00400 0.02200 0.00000 -0.01200 0.00000
O8 0.03100 0.03400 0.04900 0.00000 0.03000 0.00000
O9 0.02600 0.04400 0.00900 0.00000 0.00700 0.00000
O-H10 0.01400 0.00700 0.01500 0.00000 0.00500 0.00000
O11 0.01300 0.01100 0.01400 0.00000 0.00400 0.00000
O12 0.01100 0.01300 0.01500 0.00000 0.00700 0.00000
O13 0.01220 0.00850 0.02200 -0.00280 0.00240 0.00000
O14 0.02200 0.01400 0.03100 -0.00250 0.01850 -0.00130
O15 0.02000 0.03300 0.01000 -0.00400 0.00500 -0.00400
O16 0.05900 0.05600 0.00800 0.00000 0.00000 0.00000
O17 0.01900 0.05300 0.02700 0.00000 0.01500 0.00000

loop_
_atom_site_label
_atom_site_fract_x
_atom_site_fract_y
_atom_site_fract_z
_atom_site_occupancy
_atom_site_U_iso_or_equiv
_atom_site_type_symbol
_atom_site_attached_hydrogens
CaA1 0.73123 0.25000 0.41010 0.94200 0.02190 Ca 0
CeA1 0.73123 0.25000 0.41010 0.05800 0.02190 Ce 0
CeA2 0.89131 0.25000 0.24962 0.97300 0.01652 Ce 0
CaA2 0.89131 0.25000 0.24962 0.02700 0.01652 Ca 0
CeA3 0.73919 0.25000 0.00967 0.94500 0.03120 Ce 0
CaA3 0.73919 0.25000 0.00967 0.05500 0.03120 Ca 0
CeA4 0.07848 0.75000 0.16564 0.94500 0.01576 Ce 0
CaA4 0.07848 0.75000 0.16564 0.05500 0.01576 Ca 0
AlM1 0.50000 0.50000 0.50000 0.99300 0.01200 Al 0
FeM1 0.50000 0.50000 0.50000 0.00700 0.01200 Fe 0
AlM2 0.48117 0.00050 0.20518 0.96800 0.01150 Al 0
FeM2 0.48117 0.00050 0.20518 0.03200 0.01150 Fe 0
FeM3 0.19571 0.75000 0.37678 0.73200 0.01880 Fe 0
AlM3 0.19571 0.75000 0.37678 0.26800 0.01880 Al 0
Si1 0.16180 0.25000 0.47706 1.00000 0.01290 Si 0
Si2 0.80580 0.75000 0.33585 1.00000 0.01140 Si 0
Si3 0.30470 0.25000 0.31268 1.00000 0.01000 Si 0
Si4 0.67020 0.75000 0.10335 1.00000 0.01210 Si 0
Si5 0.15530 0.25000 0.07728 1.00000 0.01020 Si 0
O1 0.26790 0.48820 0.48190 1.00000 0.01980 O 0
O2 0.17940 0.47760 0.28970 1.00000 0.01880 O 0
O3 0.69410 0.98700 0.29740 1.00000 0.01620 O 0
O4 0.44110 0.75000 0.42470 1.00000 0.01550 O 0
O5 0.45060 0.25000 0.41320 1.00000 0.01630 O 0
O6 0.41880 0.25000 0.25990 1.00000 0.01390 O 0
O7 -0.01820 0.25000 0.39970 1.00000 0.01730 O 0
O8 -0.04260 0.75000 0.31240 1.00000 0.03360 O 0
O9 0.87280 0.75000 0.43910 1.00000 0.02650 O 0
O-H10 0.55710 0.25000 0.16260 1.00000 0.01260 O 1
O11 0.40430 0.75000 0.24900 1.00000 0.01310 O 0
O12 0.53920 0.75000 0.14780 1.00000 0.01250 O 0
O13 0.26980 0.48940 0.11130 1.00000 0.01630 O 0
O14 0.79440 -0.02480 0.13220 1.00000 0.02000 O 0
O15 0.55370 0.67950 0.00370 0.50000 0.02200 O 0
O16 0.05930 0.25000 -0.02310 1.00000 0.04700 O 0
O17 0.02440 0.25000 0.11740 1.00000 0.03140 O 0
H1 0.47900 0.75000 0.33800 1.00000 0.05000 H 0

loop_
_cod_changelog_entry_id
_cod_changelog_entry_author
_cod_changelog_entry_date
_cod_changelog_entry_text
1
;cod-tools version 3.8.0
Id: cif_guess_AMCSD_atom_types 9574 2023-05-10 09:00:05Z saulius
;
2023-05-10T18:57:40+03:00
;Derived atom types and hydrogen counts
from atom names that follow the AMCSD naming convention
(Wat == water, O-H == hydroxyl).
;

loop_
_cod_related_entry_id
_cod_related_entry_database
_cod_related_entry_code
1 AMCSD 0020004
